data_4515744
loop_
_publ_author_name
'Tinnermann, Hendrik'
'Nicholls, Leo D. M.'
'Johannsen, Tim'
'Wille, Christian'
'Golz, Christopher'
'Goddard, Richard'
'Alcarazo, Manuel'

_publ_section_title
;
 N-Arylpyridiniophosphines: Synthesis, Structure, and Applications in
 Au(I) Catalysis
;
_journal_issue 11
_journal_name_full 'ACS Catalysis'
_journal_page_first 10457
_journal_paper_doi 10.1021/acscatal.8b03271
_journal_volume 8
_journal_year 2018
_chemical_compound_source dichloromethane
_chemical_formula_moiety 'C29 H43 N P, F6 Sb'
_chemical_formula_sum 'C29 H43 F6 N P Sb'
_chemical_formula_weight 672.36
_chemical_name_systematic
;
 N-(2,6-diisopropyl-phenyl)-2-dicyclohexyl-
 phosphinyl-pyridinium hexafluoroantimonate  
;
_space_group_crystal_system orthorhombic
_space_group_IT_number 61
_space_group_name_Hall '-P 2ac 2ab'
_space_group_name_H-M_alt 'P b c a'
_atom_sites_solution_hydrogens geom
_atom_sites_solution_primary dual
_atom_sites_solution_secondary difmap
_audit_block_code TIH-TB-626_9564_100_K
_audit_creation_date 2018-08-14
_audit_creation_method SHELXL-2018/1
_cell_angle_alpha 90
_cell_angle_beta 90
_cell_angle_gamma 90
_cell_formula_units_Z 8
_cell_length_a 16.4612(8)
_cell_length_b 13.7221(7)
_cell_length_c 26.8500(13)
_cell_measurement_reflns_used 9443
_cell_measurement_temperature 100(2)
_cell_measurement_theta_max 67.3462
_cell_measurement_theta_min 4.2495
_cell_volume 6064.9(5)
_computing_cell_refinement 'SAINT software (Bruker AXS, 2004)'
_computing_data_collection 'APEX2 (Bruker AXS, 2005-2013)'
_computing_data_reduction 'SAINT software (Bruker AXS, 2004)'
_computing_molecular_graphics 'DIAMOND (Crystal Impact GbR, 1997-2014)'
_computing_structure_refinement 'SHELXL (G. M. Sheldrick, 2015)'
_computing_structure_solution 'SHELXT (G. M. Sheldrick, 2015)'
_diffrn_ambient_temperature 100(2)
_diffrn_detector_area_resol_mean 66.67
_diffrn_measured_fraction_theta_full 0.996
_diffrn_measured_fraction_theta_max 0.996
_diffrn_measurement_device_type 'Bruker AXS X8 Proteum'
_diffrn_measurement_method 'CCD \f- and \w-scans'
_diffrn_radiation_monochromator 'MONTEL graded multilayer optic'
_diffrn_radiation_source '0.2 x 2mm^2^ focus rotating anode'
_diffrn_radiation_type Cu-K\a
_diffrn_radiation_wavelength 1.54178
_diffrn_reflns_av_R_equivalents 0.0519
_diffrn_reflns_av_unetI/netI 0.0163
_diffrn_reflns_Laue_measured_fraction_full 0.996
_diffrn_reflns_Laue_measured_fraction_max 0.996
_diffrn_reflns_limit_h_max 19
_diffrn_reflns_limit_h_min -19
_diffrn_reflns_limit_k_max 16
_diffrn_reflns_limit_k_min -15
_diffrn_reflns_limit_l_max 32
_diffrn_reflns_limit_l_min -32
_diffrn_reflns_number 133531
_diffrn_reflns_point_group_measured_fraction_full 0.996
_diffrn_reflns_point_group_measured_fraction_max 0.996
_diffrn_reflns_theta_full 67.520
_diffrn_reflns_theta_max 67.520
_diffrn_reflns_theta_min 3.292
_exptl_absorpt_coefficient_mu 8.201
_exptl_absorpt_correction_T_max 0.36282
_exptl_absorpt_correction_T_min 0.05828
_exptl_absorpt_correction_type gaussian
_exptl_absorpt_process_details 'SADABS (Bruker AXS, 2012)'
_exptl_crystal_colour colourless
_exptl_crystal_density_diffrn 1.473
_exptl_crystal_description prism
_exptl_crystal_F_000 2752
_exptl_crystal_size_max 0.808
_exptl_crystal_size_mid 0.350
_exptl_crystal_size_min 0.158
_refine_diff_density_max 1.246
_refine_diff_density_min -0.864
_refine_diff_density_rms 0.080
_refine_ls_extinction_method none
_refine_ls_goodness_of_fit_ref 1.048
_refine_ls_hydrogen_treatment constr
_refine_ls_matrix_type full
_refine_ls_number_parameters 343
_refine_ls_number_reflns 5453
_refine_ls_number_restraints 0
_refine_ls_restrained_S_all 1.048
_refine_ls_R_factor_all 0.0356
_refine_ls_R_factor_gt 0.0339
_refine_ls_shift/su_max 0.001
_refine_ls_shift/su_mean 0.000
_refine_ls_structure_factor_coef Fsqd
_refine_ls_weighting_details 'w=1/[\s^2^(Fo^2^)+(0.0459P)^2^+12.1023P] where P=(Fo^2^+2Fc^2^)/3'
_refine_ls_weighting_scheme calc
_refine_ls_wR_factor_gt 0.0890
_refine_ls_wR_factor_ref 0.0908
_reflns_Friedel_coverage 0.000
_reflns_number_gt 5182
_reflns_number_total 5453
_reflns_threshold_expression 'I > 2\s(I)'
_cod_data_source_file cs8b03271_si_006.cif
_cod_data_source_block 9cb
_cod_database_code 4515744
_shelx_shelxl_version_number 2018/1
_shelx_space_group_comment
;
The symmetry employed for this shelxl refinement is uniquely defined
by the following loop, which should always be used as a source of
symmetry information in preference to the above space-group names.
They are only intended as comments.
;
_shelx_estimated_absorpt_t_min 0.058
_shelx_estimated_absorpt_t_max 0.357

loop_
_space_group_symop_operation_xyz
'x, y, z'
'-x+1/2, -y, z+1/2'
'x+1/2, -y+1/2, -z'
'-x, y+1/2, -z+1/2'
'-x, -y, -z'
'x-1/2, y, -z-1/2'
'-x-1/2, y-1/2, z'
'x, -y-1/2, z-1/2'

loop_
_atom_site_label
_atom_site_type_symbol
_atom_site_fract_x
_atom_site_fract_y
_atom_site_fract_z
_atom_site_U_iso_or_equiv
_atom_site_adp_type
_atom_site_occupancy
_atom_site_site_symmetry_order
_atom_site_calc_flag
_atom_site_refinement_flags_posn
_atom_site_refinement_flags_adp
_atom_site_refinement_flags_occupancy
_atom_site_disorder_assembly
_atom_site_disorder_group
C1 C 0.00269(16) 0.34021(19) 0.15860(10) 0.0220(5) Uani 1 1 d . . . . .
C2 C -0.03742(17) 0.3170(2) 0.20256(11) 0.0265(6) Uani 1 1 d . . . . .
H2 H -0.085429 0.278642 0.201427 0.032 Uiso 1 1 calc R U . . .
C3 C -0.00807(18) 0.3493(2) 0.24807(11) 0.0301(6) Uani 1 1 d . . . . .
H3 H -0.035800 0.332832 0.277945 0.036 Uiso 1 1 calc R U . . .
C4 C 0.0614(2) 0.4052(2) 0.24990(12) 0.0326(7) Uani 1 1 d . . . . .
H4 H 0.082667 0.426398 0.280956 0.039 Uiso 1 1 calc R U . . .
C5 C 0.09933(17) 0.4297(2) 0.20628(11) 0.0270(6) Uani 1 1 d . . . . .
H5 H 0.146534 0.469543 0.207104 0.032 Uiso 1 1 calc R U . . .
C6 C 0.11373(16) 0.43091(19) 0.11723(10) 0.0208(5) Uani 1 1 d . . . . .
C7 C 0.18526(17) 0.38248(19) 0.10391(10) 0.0222(6) Uani 1 1 d . . . . .
C8 C 0.22506(18) 0.4171(2) 0.06148(11) 0.0248(6) Uani 1 1 d . . . . .
H8 H 0.274136 0.386897 0.051095 0.030 Uiso 1 1 calc R U . . .
C9 C 0.19460(18) 0.4944(2) 0.03436(11) 0.0281(6) Uani 1 1 d . . . . .
H9 H 0.222294 0.515863 0.005325 0.034 Uiso 1 1 calc R U . . .
C10 C 0.12381(18) 0.5408(2) 0.04922(11) 0.0275(6) Uani 1 1 d . . . . .
H10 H 0.103591 0.593797 0.030154 0.033 Uiso 1 1 calc R U . . .
C11 C 0.08174(17) 0.51093(19) 0.09170(11) 0.0244(6) Uani 1 1 d . . . . .
C12 C 0.22078(17) 0.2979(2) 0.13321(11) 0.0233(6) Uani 1 1 d . . . . .
H12 H 0.177220 0.270998 0.155244 0.028 Uiso 1 1 calc R U . . .
C13 C 0.29112(17) 0.3321(2) 0.16627(12) 0.0298(7) Uani 1 1 d . . . . .
H13A H 0.333567 0.361257 0.145452 0.045 Uiso 1 1 calc R U . . .
H13B H 0.313582 0.276339 0.184425 0.045 Uiso 1 1 calc R U . . .
H13C H 0.271188 0.380707 0.190073 0.045 Uiso 1 1 calc R U . . .
C14 C 0.24957(19) 0.2162(2) 0.09848(11) 0.0273(6) Uani 1 1 d . . . . .
H14A H 0.206393 0.200507 0.074663 0.041 Uiso 1 1 calc R U . . .
H14B H 0.262663 0.158180 0.118189 0.041 Uiso 1 1 calc R U . . .
H14C H 0.298060 0.237710 0.080379 0.041 Uiso 1 1 calc R U . . .
C15 C 0.00651(18) 0.5651(2) 0.10902(12) 0.0290(6) Uani 1 1 d . . . . .
H15 H -0.027037 0.518668 0.129065 0.035 Uiso 1 1 calc R U . . .
C16 C 0.0298(2) 0.6503(3) 0.14296(16) 0.0469(9) Uani 1 1 d . . . . .
H16A H 0.062080 0.626031 0.171004 0.070 Uiso 1 1 calc R U . . .
H16B H -0.019584 0.681647 0.155578 0.070 Uiso 1 1 calc R U . . .
H16C H 0.061781 0.697783 0.124017 0.070 Uiso 1 1 calc R U . . .
C17 C -0.0451(2) 0.5997(3) 0.06543(15) 0.0476(9) Uani 1 1 d . . . . .
H17A H -0.016190 0.651152 0.047386 0.071 Uiso 1 1 calc R U . . .
H17B H -0.096834 0.625306 0.077942 0.071 Uiso 1 1 calc R U . . .
H17C H -0.055643 0.544922 0.042912 0.071 Uiso 1 1 calc R U . . .
C18 C 0.01822(17) 0.1746(2) 0.09835(10) 0.0247(6) Uani 1 1 d . . . . .
H18 H 0.072372 0.182859 0.114700 0.030 Uiso 1 1 calc R U . . .
C19 C -0.0274(2) 0.0981(2) 0.12928(12) 0.0324(7) Uani 1 1 d . . . . .
H19A H -0.034275 0.122104 0.163795 0.039 Uiso 1 1 calc R U . . .
H19B H -0.082130 0.087567 0.114907 0.039 Uiso 1 1 calc R U . . .
C20 C 0.0191(2) 0.0015(2) 0.12999(12) 0.0380(8) Uani 1 1 d . . . . .
H20A H 0.071497 0.010694 0.147446 0.046 Uiso 1 1 calc R U . . .
H20B H -0.012741 -0.047660 0.148658 0.046 Uiso 1 1 calc R U . . .
C21 C 0.03504(19) -0.0359(2) 0.07751(11) 0.0301(6) Uani 1 1 d . . . . .
H21A H -0.017263 -0.050857 0.060999 0.036 Uiso 1 1 calc R U . . .
H21B H 0.067249 -0.096693 0.079167 0.036 Uiso 1 1 calc R U . . .
C22 C 0.08112(18) 0.0402(2) 0.04706(11) 0.0278(6) Uani 1 1 d . . . . .
H22A H 0.135528 0.050429 0.061877 0.033 Uiso 1 1 calc R U . . .
H22B H 0.088698 0.015845 0.012669 0.033 Uiso 1 1 calc R U . . .
C23 C 0.03569(17) 0.1370(2) 0.04555(10) 0.0250(6) Uani 1 1 d . . . . .
H23A H -0.016191 0.128369 0.027424 0.030 Uiso 1 1 calc R U . . .
H23B H 0.068612 0.185654 0.027296 0.030 Uiso 1 1 calc R U . . .
C24 C -0.13861(16) 0.2821(2) 0.10367(10) 0.0228(6) Uani 1 1 d . . . . .
H24 H -0.148660 0.236361 0.131990 0.027 Uiso 1 1 calc R U . . .
C25 C -0.17298(17) 0.2384(2) 0.05514(11) 0.0272(6) Uani 1 1 d . . . . .
H25A H -0.159639 0.281712 0.026803 0.033 Uiso 1 1 calc R U . . .
H25B H -0.147579 0.174171 0.048899 0.033 Uiso 1 1 calc R U . . .
C26 C -0.26533(18) 0.2264(2) 0.05885(11) 0.0294(6) Uani 1 1 d . . . . .
H26A H -0.286405 0.200433 0.026971 0.035 Uiso 1 1 calc R U . . .
H26B H -0.278209 0.178711 0.085351 0.035 Uiso 1 1 calc R U . . .
C27 C -0.30713(18) 0.3224(2) 0.07038(12) 0.0314(7) Uani 1 1 d . . . . .
H27A H -0.366054 0.310959 0.074863 0.038 Uiso 1 1 calc R U . . .
H27B H -0.300013 0.367499 0.041932 0.038 Uiso 1 1 calc R U . . .
C28 C -0.27247(19) 0.3692(2) 0.11751(12) 0.0312(7) Uani 1 1 d . . . . .
H28A H -0.286316 0.328381 0.146686 0.037 Uiso 1 1 calc R U . . .
H28B H -0.297595 0.434088 0.122365 0.037 Uiso 1 1 calc R U . . .
C29 C -0.18000(18) 0.3806(2) 0.11429(12) 0.0283(6) Uani 1 1 d . . . . .
H29A H -0.159227 0.407365 0.146074 0.034 Uiso 1 1 calc R U . . .
H29B H -0.166350 0.427260 0.087443 0.034 Uiso 1 1 calc R U . . .
F1 F 0.24768(17) 0.08568(15) 0.20122(7) 0.0535(6) Uani 1 1 d . . . . .
F6 F 0.17187(17) 0.12083(18) 0.33141(8) 0.0599(6) Uani 1 1 d . . . . .
N1 N 0.07031(14) 0.39791(16) 0.16199(9) 0.0224(5) Uani 1 1 d . . . . .
P1 P -0.02772(4) 0.29962(5) 0.09519(2) 0.02181(15) Uani 1 1 d . . . . .
Sb1 Sb 0.20864(2) 0.10441(2) 0.26642(2) 0.02673(9) Uani 1 1 d . . . . .
F2A F 0.1312(3) 0.1882(4) 0.23726(18) 0.0547(12) Uiso 0.5 1 d . . P A 1
F3A F 0.1452(4) -0.0028(4) 0.2588(2) 0.0653(14) Uiso 0.5 1 d . . P A 1
F4A F 0.2920(3) 0.0258(4) 0.29230(19) 0.0575(12) Uiso 0.5 1 d . . P A 1
F5A F 0.2781(3) 0.2144(4) 0.27485(19) 0.0592(13) Uiso 0.5 1 d . . P A 1
F1B F 0.1568(3) 0.2182(4) 0.2505(2) 0.0605(13) Uiso 0.5 1 d . . P A 2
F2B F 0.1130(4) 0.0302(4) 0.2553(2) 0.0629(13) Uiso 0.5 1 d . . P A 2
F3B F 0.2631(3) -0.0141(4) 0.28084(17) 0.0500(10) Uiso 0.5 1 d . . P A 2
F4B F 0.3060(3) 0.1696(4) 0.2772(2) 0.0613(13) Uiso 0.5 1 d . . P A 2

loop_
_atom_site_aniso_label
_atom_site_aniso_U_11
_atom_site_aniso_U_22
_atom_site_aniso_U_33
_atom_site_aniso_U_23
_atom_site_aniso_U_13
_atom_site_aniso_U_12
C1 0.0213(13) 0.0182(13) 0.0264(14) -0.0022(10) -0.0010(11) 0.0004(10)
C2 0.0252(14) 0.0252(14) 0.0293(15) -0.0020(11) 0.0023(12) -0.0007(12)
C3 0.0286(16) 0.0357(17) 0.0261(14) -0.0032(14) 0.0060(12) 0.0009(13)
C4 0.0315(16) 0.0402(18) 0.0261(15) -0.0096(13) -0.0005(13) 0.0006(13)
C5 0.0245(14) 0.0279(15) 0.0286(15) -0.0084(12) -0.0010(11) 0.0003(12)
C6 0.0216(13) 0.0183(13) 0.0226(13) -0.0034(11) 0.0001(10) -0.0033(11)
C7 0.0240(14) 0.0181(13) 0.0244(14) -0.0039(11) -0.0015(11) -0.0028(11)
C8 0.0230(13) 0.0236(14) 0.0278(15) -0.0024(12) 0.0012(11) -0.0018(11)
C9 0.0288(14) 0.0272(15) 0.0285(15) 0.0022(12) 0.0017(12) -0.0072(12)
C10 0.0284(15) 0.0205(13) 0.0335(15) 0.0027(12) -0.0048(12) -0.0030(11)
C11 0.0233(13) 0.0176(13) 0.0322(15) -0.0033(11) -0.0038(11) -0.0044(11)
C12 0.0224(13) 0.0212(14) 0.0262(14) -0.0025(11) 0.0016(11) 0.0001(11)
C13 0.0299(16) 0.0280(16) 0.0315(16) -0.0007(13) -0.0055(12) 0.0006(12)
C14 0.0281(14) 0.0225(14) 0.0312(15) -0.0020(12) 0.0012(12) 0.0018(12)
C15 0.0253(14) 0.0199(14) 0.0419(17) -0.0023(13) -0.0006(13) 0.0000(12)
C16 0.0343(18) 0.0325(18) 0.074(3) -0.0226(18) 0.0072(17) -0.0013(14)
C17 0.0353(19) 0.050(2) 0.058(2) 0.0095(17) -0.0033(17) 0.0159(16)
C18 0.0243(14) 0.0240(14) 0.0257(14) -0.0026(11) -0.0012(11) -0.0002(11)
C19 0.0449(19) 0.0265(16) 0.0258(15) 0.0016(12) 0.0080(13) 0.0065(13)
C20 0.055(2) 0.0287(16) 0.0304(16) 0.0057(13) 0.0048(14) 0.0113(15)
C21 0.0364(16) 0.0231(14) 0.0308(15) -0.0002(12) -0.0001(13) 0.0045(12)
C22 0.0298(15) 0.0248(14) 0.0288(14) -0.0057(12) 0.0018(12) 0.0008(12)
C23 0.0268(14) 0.0238(14) 0.0243(14) -0.0025(11) 0.0024(11) -0.0028(12)
C24 0.0223(13) 0.0216(13) 0.0243(13) -0.0011(11) -0.0008(11) -0.0018(11)
C25 0.0253(14) 0.0284(15) 0.0278(14) -0.0039(12) 0.0001(11) -0.0048(12)
C26 0.0270(15) 0.0328(16) 0.0284(15) -0.0050(12) -0.0014(12) -0.0078(13)
C27 0.0247(14) 0.0335(17) 0.0361(16) 0.0034(13) -0.0040(12) -0.0018(13)
C28 0.0272(15) 0.0291(15) 0.0374(17) -0.0051(13) -0.0010(13) 0.0031(13)
C29 0.0259(15) 0.0233(14) 0.0359(16) -0.0045(12) -0.0030(13) -0.0008(12)
F1 0.0872(17) 0.0393(11) 0.0341(10) 0.0040(9) 0.0166(11) 0.0103(11)
F6 0.0792(17) 0.0593(14) 0.0411(12) -0.0125(10) 0.0223(12) -0.0069(13)
N1 0.0225(12) 0.0209(12) 0.0237(12) -0.0041(9) 0.0012(9) 0.0013(9)
P1 0.0221(3) 0.0203(3) 0.0230(3) -0.0019(3) 0.0000(3) -0.0024(3)
Sb1 0.02834(13) 0.02351(13) 0.02835(13) -0.00116(7) 0.00273(7) 0.00083(7)

loop_
_atom_type_symbol
_atom_type_description
_atom_type_scat_dispersion_real
_atom_type_scat_dispersion_imag
_atom_type_scat_source
C C 0.0181 0.0091 'International Tables Vol C Tables 4.2.6.8 and 6.1.1.4'
H H 0.0000 0.0000 'International Tables Vol C Tables 4.2.6.8 and 6.1.1.4'
F F 0.0727 0.0534 'International Tables Vol C Tables 4.2.6.8 and 6.1.1.4'
N N 0.0311 0.0180 'International Tables Vol C Tables 4.2.6.8 and 6.1.1.4'
P P 0.2955 0.4335 'International Tables Vol C Tables 4.2.6.8 and 6.1.1.4'
Sb Sb -0.0562 5.8946 'International Tables Vol C Tables 4.2.6.8 and 6.1.1.4'

loop_
_exptl_crystal_face_index_h
_exptl_crystal_face_index_k
_exptl_crystal_face_index_l
_exptl_crystal_face_perp_dist
-1.00 0.00 0.00 0.1190
1.00 0.00 0.00 0.1750
1.00 1.00 0.00 0.2760
-1.00 -1.00 0.00 0.2920
1.00 -1.00 -1.00 0.3000
-1.00 1.00 1.00 0.2750
1.00 -1.00 1.00 0.3120
-1.00 1.00 -1.00 0.2760
1.00 0.00 1.00 0.1600
-1.00 -1.00 -1.00 0.2730
1.00 1.00 1.00 0.2560
-1.00 0.00 1.00 0.1080
0.00 0.00 -1.00 0.0770
0.00 0.00 1.00 0.0790

loop_
_geom_angle_atom_site_label_1
_geom_angle_atom_site_label_2
_geom_angle_atom_site_label_3
_geom_angle
N1 C1 C2 117.6(2)
N1 C1 P1 116.9(2)
C2 C1 P1 125.5(2)
C3 C2 C1 120.7(3)
C4 C3 C2 119.9(3)
C5 C4 C3 119.0(3)
N1 C5 C4 120.7(3)
C11 C6 C7 124.4(3)
C11 C6 N1 117.4(2)
C7 C6 N1 118.2(2)
C8 C7 C6 116.2(3)
C8 C7 C12 120.1(3)
C6 C7 C12 123.7(3)
C9 C8 C7 121.4(3)
C8 C9 C10 120.4(3)
C9 C10 C11 121.2(3)
C10 C11 C6 116.4(3)
C10 C11 C15 120.8(3)
C6 C11 C15 122.8(3)
C7 C12 C13 110.9(2)
C7 C12 C14 111.3(2)
C13 C12 C14 110.1(2)
C11 C15 C17 111.9(3)
C11 C15 C16 110.6(2)
C17 C15 C16 111.0(3)
C19 C18 C23 111.1(2)
C19 C18 P1 116.9(2)
C23 C18 P1 109.95(19)
C20 C19 C18 110.7(3)
C21 C20 C19 111.5(3)
C20 C21 C22 110.6(3)
C23 C22 C21 111.5(2)
C22 C23 C18 111.1(2)
C29 C24 C25 109.6(2)
C29 C24 P1 110.16(19)
C25 C24 P1 107.91(19)
C26 C25 C24 110.5(2)
C27 C26 C25 111.7(2)
C26 C27 C28 111.4(2)
C27 C28 C29 111.5(3)
C28 C29 C24 111.1(2)
C5 N1 C1 122.1(2)
C5 N1 C6 116.6(2)
C1 N1 C6 121.3(2)
C24 P1 C1 101.01(12)
C24 P1 C18 105.83(13)
C1 P1 C18 97.11(12)
F1B Sb1 F4B 91.6(3)
F3A Sb1 F6 90.97(19)
F1B Sb1 F6 87.97(19)
F4B Sb1 F6 94.42(18)
F3A Sb1 F4A 89.8(3)
F6 Sb1 F4A 87.73(18)
F3A Sb1 F1 88.89(19)
F1B Sb1 F1 93.32(19)
F4B Sb1 F1 85.14(19)
F6 Sb1 F1 178.65(11)
F4A Sb1 F1 90.92(17)
F3A Sb1 F2A 93.3(3)
F6 Sb1 F2A 95.49(17)
F4A Sb1 F2A 175.5(2)
F1 Sb1 F2A 85.86(16)
F1B Sb1 F3B 178.2(2)
F4B Sb1 F3B 88.5(2)
F6 Sb1 F3B 93.81(16)
F1 Sb1 F3B 84.91(15)
F1B Sb1 F2B 91.9(3)
F4B Sb1 F2B 176.3(3)
F6 Sb1 F2B 86.74(19)
F1 Sb1 F2B 93.62(19)
F3B Sb1 F2B 88.0(2)
F3A Sb1 F5A 178.2(3)
F6 Sb1 F5A 89.31(17)
F4A Sb1 F5A 88.4(2)
F1 Sb1 F5A 90.79(17)
F2A Sb1 F5A 88.4(3)

loop_
_geom_bond_atom_site_label_1
_geom_bond_atom_site_label_2
_geom_bond_distance
C1 N1 1.369(4)
C1 C2 1.389(4)
C1 P1 1.860(3)
C2 C3 1.387(4)
C3 C4 1.378(5)
C4 C5 1.369(5)
C5 N1 1.354(4)
C6 C11 1.398(4)
C6 C7 1.399(4)
C6 N1 1.470(3)
C7 C8 1.398(4)
C7 C12 1.520(4)
C8 C9 1.380(4)
C9 C10 1.386(4)
C10 C11 1.396(4)
C11 C15 1.517(4)
C12 C13 1.533(4)
C12 C14 1.533(4)
C15 C17 1.523(5)
C15 C16 1.532(4)
C18 C19 1.536(4)
C18 C23 1.536(4)
C18 P1 1.876(3)
C19 C20 1.531(4)
C20 C21 1.522(4)
C21 C22 1.527(4)
C22 C23 1.525(4)
C24 C29 1.540(4)
C24 C25 1.542(4)
C24 P1 1.855(3)
C25 C26 1.532(4)
C26 C27 1.518(4)
C27 C28 1.530(4)
C28 C29 1.533(4)
F1 Sb1 1.883(2)
F6 Sb1 1.860(2)
Sb1 F3A 1.816(6)
Sb1 F1B 1.831(5)
Sb1 F4B 1.858(5)
Sb1 F4A 1.879(5)
Sb1 F2A 1.887(5)
Sb1 F3B 1.897(5)
Sb1 F2B 1.899(6)
Sb1 F5A 1.907(6)
